data_2101131
loop_
_publ_author_name
'Tereshko, V.'
'Monserrat, J. M.'
'P\'erez-Folch, J.'
'Aymam\'i, J.'
'Fita, I.'
'Subirana, J. A.'

_publ_section_title
;
 Structure of the stacked cyclic oligoamides: 1,6-diaza-2,7-cyclodecadione and
 1,5,9-triaza-2,6,10-cyclododecatrione. A ring model of the \a-helix
;
_journal_coden_ASTM ASBSDK
_journal_issue 2
_journal_name_full
;
 Acta Crystallographica, Section B: Structural Science
;
_journal_page_first 243
_journal_page_last 251
_journal_paper_doi 10.1107/S0108768193008924
_journal_volume 50
_journal_year 1994
_chemical_formula_sum 'C9 H15 N3 O3'
_chemical_formula_weight 213
_space_group_crystal_system trigonal
_space_group_IT_number 160
_space_group_name_Hall 'R 3 -2"'
_space_group_name_H-M_alt 'R 3 m :H'
_cell_angle_alpha 90
_cell_angle_beta 90
_cell_angle_gamma 120
_cell_formula_units_Z 3
_cell_length_a 13.74(2)
_cell_length_b 13.74(2)
_cell_length_c 4.820(10)
_cell_volume 788(2)
_diffrn_radiation_type Mo
_diffrn_radiation_wavelength 0.71073
_exptl_crystal_density_diffrn 1.35
_cod_data_source_file se0129.cif
_cod_data_source_block se0129b
_cod_original_cell_volume 788(4)
_cod_original_sg_symbol_H-M 'R 3 m {hexagonal axes}'
_cod_database_code 2101131

loop_
_space_group_symop_id
_space_group_symop_operation_xyz
1 x,y,z
2 -y,x-y,z
3 -x+y,-x,z
4 -y,-x,z
5 x,x-y,z
6 -x+y,y,z
7 x+2/3,y+1/3,z+1/3
8 -y+2/3,x-y+1/3,z+1/3
9 -x+y+2/3,-x+1/3,z+1/3
10 -y+2/3,-x+1/3,z+1/3
11 x+2/3,x-y+1/3,z+1/3
12 -x+y+2/3,y+1/3,z+1/3
13 x+1/3,y+2/3,z+2/3
14 -y+1/3,x-y+2/3,z+2/3
15 -x+y+1/3,-x+2/3,z+2/3
16 -y+1/3,-x+2/3,z+2/3
17 x+1/3,x-y+2/3,z+2/3
18 -x+y+1/3,y+2/3,z+2/3

loop_
_atom_site_label
_atom_site_fract_x
_atom_site_fract_y
_atom_site_fract_z
C(4) -.2182(4) -.1633(4) .1469
N(1) -.1221(6) -.1644(6) .206(2)
C(2) -.0460(7) -.1705(7) .037(2)
O(2) -.0570(6) -.1788(7) -.209(2)
H(1) -.078(2) -.157(4) .407(3)
H(4) -.2997(4) -.2284(4) .1711

loop_
_geom_angle_atom_site_label_1
_geom_angle_atom_site_label_2
_geom_angle_atom_site_label_3
_geom_angle
C(3) C(4) N(1) 119.8(7)
C(2) N(1) C(4) 131.2(5)
N(1) C(2) C(3) 121.5(7)
C(2) C(3) C(4) 121.1(7)
O(2) C(2) N(1) 122.2(8)
O(2) C(2) C(3) 116.2(8)
C(2) N(1) H(1) 97.3(7)
N(1) C(4) H(4) 127.3(4)
H(1) N(1) C(4) 131.5(8)
C(3) C(4) H(4) 108.9(8)
H(3) C(3) C(2) 127.0(8)

loop_
_geom_bond_atom_site_label_1
_geom_bond_atom_site_label_2
_geom_bond_distance
C(3) C(4) 1.490(10)
N(1) C(4) 1.357(8)
C(2) N(1) 1.360(9)
C(2) C(3) 1.438(9)
O(2) C(2) 1.199(9)
H(1) N(1) 1.120(10)
H(4) C(4) 1.030(10)

loop_
_cod_changelog_entry_id
_cod_changelog_entry_author
_cod_changelog_entry_date
_cod_changelog_entry_text
1 'Vaitkus, Antanas' 2022-09-05T12:25:00+03:00 'Updated space group information.'
2 'Vaitkus, Antanas' 2022-09-05T12:43:00+03:00 'Updated bibliographic information.'
